data_4022901
loop_
_publ_author_name
'Jun Liu'
'Ya Li'
'Jinbo Hu'

_publ_section_title
;
 Stereoselective Synthesis of Di- and Monofluoromethylated
 Vicinal Ethylenediamines with Di- and Monofluoromethyl Sulfones
;
_journal_name_full 'Journal of Organic Chemistry'
_journal_page_first 3119
_journal_page_last 3121
_journal_paper_doi 10.1021/jo070094w
_journal_volume 72
_journal_year 2007
_chemical_absolute_configuration ad
_chemical_formula_sum 'C34 H38 F2 N2 O3 S2'
_chemical_formula_weight 624.78
_chemical_name_systematic
; 
 ? 
;
_space_group_IT_number 92
_symmetry_cell_setting tetragonal
_symmetry_space_group_name_Hall 'P 4abw 2nw'
_symmetry_space_group_name_H-M 'P 41 21 2'
_atom_sites_solution_hydrogens geom
_atom_sites_solution_primary direct
_atom_sites_solution_secondary difmap
_audit_creation_method SHELXL-97
_cell_angle_alpha 90.00
_cell_angle_beta 90.00
_cell_angle_gamma 90.00
_cell_formula_units_Z 8
_cell_length_a 12.8346(5)
_cell_length_b 12.8346(5)
_cell_length_c 40.285(2)
_cell_measurement_reflns_used 5713
_cell_measurement_temperature 293(2)
_cell_measurement_theta_max 36.771
_cell_measurement_theta_min 4.390
_cell_volume 6636.0(5)
_computing_cell_refinement 'Bruker SMART'
_computing_data_collection 'Bruker SMART'
_computing_data_reduction 'Bruker SHELXTL'
_computing_molecular_graphics 'Bruker SHELXTL'
_computing_publication_material 'Bruker SHELXTL'
_computing_structure_refinement 'SHELXL-97 (Sheldrick, 1997)'
_computing_structure_solution 'SHELXS-97 (Sheldrick, 1990)'
_diffrn_ambient_temperature 293(2)
_diffrn_measured_fraction_theta_full 0.991
_diffrn_measured_fraction_theta_max 0.991
_diffrn_measurement_device_type 'CCD area detector'
_diffrn_measurement_method 'phi and omega scans'
_diffrn_radiation_monochromator graphite
_diffrn_radiation_source 'fine-focus sealed tube'
_diffrn_radiation_type MoK\a
_diffrn_radiation_wavelength 0.71073
_diffrn_reflns_av_R_equivalents 0.0819
_diffrn_reflns_av_sigmaI/netI 0.0660
_diffrn_reflns_limit_h_max 16
_diffrn_reflns_limit_h_min -16
_diffrn_reflns_limit_k_max 16
_diffrn_reflns_limit_k_min -11
_diffrn_reflns_limit_l_max 51
_diffrn_reflns_limit_l_min -51
_diffrn_reflns_number 40165
_diffrn_reflns_theta_full 27.49
_diffrn_reflns_theta_max 27.49
_diffrn_reflns_theta_min 1.67
_exptl_absorpt_coefficient_mu 0.207
_exptl_absorpt_correction_T_max 1.0000
_exptl_absorpt_correction_T_min 0.7885
_exptl_absorpt_correction_type empirical
_exptl_crystal_colour colorless
_exptl_crystal_density_diffrn 1.251
_exptl_crystal_density_method 'not measured'
_exptl_crystal_description prismatic
_exptl_crystal_F_000 2640
_exptl_crystal_size_max 0.476
_exptl_crystal_size_mid 0.411
_exptl_crystal_size_min 0.327
_refine_diff_density_max 0.242
_refine_diff_density_min -0.143
_refine_diff_density_rms 0.035
_refine_ls_abs_structure_details 'Flack H D (1983), Acta Cryst. A39, 876-881'
_refine_ls_abs_structure_Flack -0.01(6)
_refine_ls_extinction_coef 0.00243(16)
_refine_ls_extinction_expression Fc^*^=kFc[1+0.001xFc^2^\l^3^/sin(2\q)]^-1/4^
_refine_ls_extinction_method SHELXL
_refine_ls_goodness_of_fit_ref 0.882
_refine_ls_hydrogen_treatment mixed
_refine_ls_matrix_type full
_refine_ls_number_parameters 396
_refine_ls_number_reflns 7458
_refine_ls_number_restraints 1
_refine_ls_restrained_S_all 0.882
_refine_ls_R_factor_all 0.0849
_refine_ls_R_factor_gt 0.0466
_refine_ls_shift/su_max 0.000
_refine_ls_shift/su_mean 0.000
_refine_ls_structure_factor_coef Fsqd
_refine_ls_weighting_details 'calc w=1/[\s^2^(Fo^2^)+(0.0378P)^2^+0.0000P] where P=(Fo^2^+2Fc^2^)/3'
_refine_ls_weighting_scheme calc
_refine_ls_wR_factor_gt 0.0852
_refine_ls_wR_factor_ref 0.0957
_reflns_number_gt 4539
_reflns_number_total 7458
_reflns_threshold_expression >2sigma(I)
_cod_data_source_file jo070094wsi20070116_085810.cif
_cod_data_source_block cd26529
_cod_depositor_comments
;
The following automatic conversions were performed:
'_symmetry_cell_setting' value 'Tetragonal' changed to 'tetragonal'
according to '/home/saulius/struct/CIF-dictionaries/cif_core.dic'
dictionary named 'cif_core.dic' version 2.4.1 from 2010-06-29.

Automatic conversion script
Id: cif_fix_enum 1527 2010-12-29 10:47:43Z saulius 
;
_cod_database_code 4022901

loop_
_symmetry_equiv_pos_as_xyz
'x, y, z'
'-x, -y, z+1/2'
'-y+1/2, x+1/2, z+1/4'
'y+1/2, -x+1/2, z+3/4'
'-x+1/2, y+1/2, -z+1/4'
'x+1/2, -y+1/2, -z+3/4'
'y, x, -z'
'-y, -x, -z+1/2'

loop_
_atom_site_label
_atom_site_type_symbol
_atom_site_fract_x
_atom_site_fract_y
_atom_site_fract_z
_atom_site_U_iso_or_equiv
_atom_site_adp_type
_atom_site_occupancy
_atom_site_symmetry_multiplicity
_atom_site_calc_flag
_atom_site_refinement_flags
S1 S 0.46753(7) 0.74452(5) 0.01251(2) 0.0739(2) Uani 1 1 d .
S2 S 0.31768(5) 1.08068(5) 0.072358(17) 0.05825(19) Uani 1 1 d .
F1 F 0.36766(12) 0.80155(11) 0.06426(4) 0.0753(5) Uani 1 1 d .
F2 F 0.53446(13) 0.81703(11) 0.06907(4) 0.0825(5) Uani 1 1 d .
O1 O 0.3799(2) 0.76570(16) -0.00887(5) 0.1043(8) Uani 1 1 d .
O2 O 0.57068(19) 0.75619(14) 0.00037(7) 0.1152(9) Uani 1 1 d .
O3 O 0.34410(17) 1.18822(13) 0.06291(5) 0.0896(6) Uani 1 1 d .
N1 N 0.62170(15) 1.02027(15) 0.04333(5) 0.0580(5) Uani 1 1 d .
N2 N 0.42119(18) 1.00393(16) 0.07006(5) 0.0553(5) Uani 1 1 d D
C1 C 0.4539(2) 0.83430(18) 0.04828(6) 0.0542(6) Uani 1 1 d .
C2 C 0.44272(18) 0.94921(16) 0.03950(6) 0.0477(6) Uani 1 1 d .
H2 H 0.3811 0.9561 0.0253 0.057 Uiso 1 1 calc R
C3 C 0.53675(19) 0.99527(17) 0.02009(6) 0.0525(6) Uani 1 1 d .
H3 H 0.5625 0.9402 0.0054 0.063 Uiso 1 1 calc R
C4 C 0.5005(2) 1.08633(19) -0.00236(6) 0.0592(7) Uani 1 1 d .
H4A H 0.4738 1.1418 0.0116 0.071 Uiso 1 1 calc R
H4B H 0.5603 1.1134 -0.0143 0.071 Uiso 1 1 calc R
C5 C 0.4186(2) 1.0567(2) -0.02687(7) 0.0587(7) Uani 1 1 d .
C6 C 0.4416(2) 0.9921(2) -0.05314(7) 0.0742(8) Uani 1 1 d .
H6 H 0.5093 0.9678 -0.0559 0.089 Uiso 1 1 calc R
C7 C 0.3658(3) 0.9633(3) -0.07524(8) 0.0912(10) Uani 1 1 d .
H7 H 0.3830 0.9202 -0.0930 0.109 Uiso 1 1 calc R
C8 C 0.2661(3) 0.9962(3) -0.07178(10) 0.0970(11) Uani 1 1 d .
H8 H 0.2150 0.9752 -0.0867 0.116 Uiso 1 1 calc R
C9 C 0.2413(3) 1.0616(3) -0.04569(10) 0.0910(10) Uani 1 1 d .
H9 H 0.1733 1.0850 -0.0430 0.109 Uiso 1 1 calc R
C10 C 0.3181(2) 1.0922(2) -0.02365(7) 0.0734(8) Uani 1 1 d .
H10 H 0.3015 1.1375 -0.0064 0.088 Uiso 1 1 calc R
C11 C 0.7210(2) 0.9678(2) 0.03582(7) 0.0669(8) Uani 1 1 d .
H11A H 0.7079 0.8935 0.0345 0.080 Uiso 1 1 calc R
H11B H 0.7679 0.9791 0.0544 0.080 Uiso 1 1 calc R
C12 C 0.77641(19) 1.0008(2) 0.00448(8) 0.0622(7) Uani 1 1 d .
C13 C 0.8447(3) 1.0837(3) 0.00469(10) 0.0986(11) Uani 1 1 d .
H13 H 0.8569 1.1196 0.0244 0.118 Uiso 1 1 calc R
C14 C 0.8948(3) 1.1139(3) -0.02385(12) 0.1244(15) Uani 1 1 d .
H14 H 0.9405 1.1701 -0.0232 0.149 Uiso 1 1 calc R
C15 C 0.8789(3) 1.0633(4) -0.05291(11) 0.1160(14) Uani 1 1 d .
H15 H 0.9132 1.0848 -0.0721 0.139 Uiso 1 1 calc R
C16 C 0.8122(3) 0.9802(3) -0.05393(9) 0.0987(11) Uani 1 1 d .
H16 H 0.8002 0.9450 -0.0737 0.118 Uiso 1 1 calc R
C17 C 0.7624(2) 0.9493(2) -0.02486(9) 0.0777(9) Uani 1 1 d .
H17 H 0.7183 0.8918 -0.0254 0.093 Uiso 1 1 calc R
C18 C 0.6341(2) 1.12946(19) 0.05291(7) 0.0664(8) Uani 1 1 d .
H18A H 0.5668 1.1636 0.0515 0.080 Uiso 1 1 calc R
H18B H 0.6802 1.1632 0.0371 0.080 Uiso 1 1 calc R
C19 C 0.67692(19) 1.1450(2) 0.08724(7) 0.0607(7) Uani 1 1 d .
C20 C 0.7107(2) 1.2422(2) 0.09656(9) 0.0840(9) Uani 1 1 d .
H20 H 0.7129 1.2952 0.0808 0.101 Uiso 1 1 calc R
C21 C 0.7410(3) 1.2631(3) 0.12830(11) 0.1064(12) Uani 1 1 d .
H21 H 0.7611 1.3305 0.1339 0.128 Uiso 1 1 calc R
C22 C 0.7424(3) 1.1874(3) 0.15183(10) 0.0993(11) Uani 1 1 d .
H22 H 0.7638 1.2026 0.1733 0.119 Uiso 1 1 calc R
C23 C 0.7120(2) 1.0883(3) 0.14359(9) 0.0883(10) Uani 1 1 d .
H23 H 0.7136 1.0353 0.1593 0.106 Uiso 1 1 calc R
C24 C 0.6787(2) 1.0683(2) 0.11141(8) 0.0770(8) Uani 1 1 d .
H24 H 0.6569 1.0014 0.1059 0.092 Uiso 1 1 calc R
C25 C 0.4554(2) 0.62037(18) 0.03065(7) 0.0618(7) Uani 1 1 d .
C26 C 0.5364(2) 0.5784(2) 0.04726(10) 0.0994(12) Uani 1 1 d .
H26 H 0.5984 0.6152 0.0498 0.119 Uiso 1 1 calc R
C27 C 0.5253(3) 0.4793(2) 0.06053(10) 0.1131(13) Uani 1 1 d .
H27 H 0.5800 0.4495 0.0724 0.136 Uiso 1 1 calc R
C28 C 0.4354(3) 0.4256(2) 0.05633(9) 0.0925(11) Uani 1 1 d .
H28 H 0.4287 0.3591 0.0652 0.111 Uiso 1 1 calc R
C29 C 0.3563(3) 0.4677(3) 0.03952(8) 0.0861(10) Uani 1 1 d .
H29 H 0.2951 0.4300 0.0367 0.103 Uiso 1 1 calc R
C30 C 0.3643(2) 0.5657(2) 0.02644(7) 0.0762(8) Uani 1 1 d .
H30 H 0.3089 0.5949 0.0149 0.091 Uiso 1 1 calc R
C31 C 0.3019(2) 1.0804(2) 0.11757(7) 0.0773(9) Uani 1 1 d .
C32 C 0.3949(3) 1.1336(3) 0.13404(8) 0.1201(14) Uani 1 1 d .
H32A H 0.3819 1.1408 0.1574 0.180 Uiso 1 1 calc R
H32B H 0.4050 1.2012 0.1244 0.180 Uiso 1 1 calc R
H32C H 0.4563 1.0922 0.1307 0.180 Uiso 1 1 calc R
C33 C 0.2000(3) 1.1408(3) 0.12348(8) 0.1236(15) Uani 1 1 d .
H33A H 0.1435 1.1055 0.1126 0.185 Uiso 1 1 calc R
H33B H 0.2066 1.2099 0.1146 0.185 Uiso 1 1 calc R
H33C H 0.1863 1.1446 0.1469 0.185 Uiso 1 1 calc R
C34 C 0.2882(3) 0.9680(3) 0.12911(8) 0.0985(11) Uani 1 1 d .
H34A H 0.3525 0.9309 0.1262 0.148 Uiso 1 1 calc R
H34B H 0.2345 0.9352 0.1163 0.148 Uiso 1 1 calc R
H34C H 0.2692 0.9673 0.1521 0.148 Uiso 1 1 calc R
H2A H 0.4705(15) 1.0280(18) 0.0804(5) 0.051(8) Uiso 1 1 d D

loop_
_atom_site_aniso_label
_atom_site_aniso_U_11
_atom_site_aniso_U_22
_atom_site_aniso_U_33
_atom_site_aniso_U_23
_atom_site_aniso_U_13
_atom_site_aniso_U_12
S1 0.0896(6) 0.0389(4) 0.0933(6) -0.0046(4) 0.0291(5) -0.0064(4)
S2 0.0674(5) 0.0426(4) 0.0648(4) -0.0031(3) -0.0025(4) 0.0096(3)
F1 0.0828(11) 0.0498(9) 0.0932(12) 0.0095(8) 0.0320(9) -0.0044(8)
F2 0.0900(11) 0.0519(9) 0.1055(12) 0.0149(9) -0.0219(10) 0.0062(9)
O1 0.152(2) 0.0734(15) 0.0879(15) 0.0038(12) -0.0284(15) 0.0093(14)
O2 0.1226(19) 0.0451(11) 0.178(2) -0.0171(13) 0.0886(18) -0.0158(12)
O3 0.1165(16) 0.0419(10) 0.1104(16) 0.0082(11) 0.0011(13) 0.0117(11)
N1 0.0509(13) 0.0410(12) 0.0821(15) 0.0044(11) -0.0104(11) -0.0029(10)
N2 0.0582(14) 0.0468(12) 0.0608(14) -0.0068(11) -0.0050(13) 0.0027(11)
C1 0.0530(15) 0.0409(14) 0.0686(17) 0.0067(12) 0.0027(14) -0.0008(12)
C2 0.0472(14) 0.0356(12) 0.0604(16) 0.0050(11) -0.0007(12) 0.0005(11)
C3 0.0553(15) 0.0373(13) 0.0648(16) 0.0022(12) 0.0027(13) -0.0036(12)
C4 0.0655(17) 0.0470(14) 0.0652(16) 0.0129(13) -0.0007(14) -0.0087(13)
C5 0.0670(18) 0.0461(15) 0.0632(18) 0.0172(14) -0.0011(15) -0.0061(14)
C6 0.073(2) 0.081(2) 0.0679(19) 0.0080(17) 0.0000(17) -0.0037(17)
C7 0.112(3) 0.086(2) 0.076(2) 0.0024(19) -0.014(2) -0.001(2)
C8 0.103(3) 0.091(3) 0.097(3) 0.011(2) -0.037(2) -0.011(2)
C9 0.071(2) 0.097(3) 0.106(3) 0.022(2) -0.017(2) 0.008(2)
C10 0.078(2) 0.0637(18) 0.078(2) 0.0113(15) -0.0093(18) 0.0054(17)
C11 0.0553(16) 0.0557(17) 0.090(2) 0.0040(15) -0.0058(15) 0.0005(14)
C12 0.0464(16) 0.0562(17) 0.084(2) 0.0053(16) -0.0057(15) -0.0020(13)
C13 0.077(2) 0.102(3) 0.117(3) -0.007(2) 0.010(2) -0.036(2)
C14 0.123(4) 0.100(3) 0.150(4) 0.005(3) 0.031(3) -0.045(3)
C15 0.111(3) 0.120(3) 0.118(3) 0.038(3) 0.030(3) -0.010(3)
C16 0.099(3) 0.104(3) 0.094(3) 0.000(2) 0.005(2) -0.002(2)
C17 0.0538(17) 0.075(2) 0.105(3) 0.002(2) 0.0056(18) -0.0071(16)
C18 0.0619(17) 0.0460(15) 0.091(2) 0.0093(15) -0.0176(16) -0.0070(13)
C19 0.0468(15) 0.0454(15) 0.090(2) -0.0006(15) -0.0101(15) -0.0058(13)
C20 0.088(2) 0.0630(19) 0.101(3) -0.0017(19) -0.019(2) -0.0130(18)
C21 0.124(3) 0.077(3) 0.118(3) -0.022(2) -0.023(3) -0.025(2)
C22 0.097(3) 0.108(3) 0.093(3) -0.019(3) -0.021(2) -0.010(2)
C23 0.082(2) 0.092(3) 0.090(3) 0.014(2) -0.0203(19) 0.001(2)
C24 0.075(2) 0.0640(19) 0.092(2) 0.0078(17) -0.0210(18) -0.0094(16)
C25 0.0583(17) 0.0373(13) 0.090(2) -0.0009(13) 0.0087(15) -0.0058(13)
C26 0.0556(19) 0.0466(17) 0.196(4) 0.002(2) -0.008(2) -0.0052(16)
C27 0.098(3) 0.050(2) 0.191(4) 0.015(2) -0.021(3) 0.012(2)
C28 0.120(3) 0.0378(17) 0.120(3) 0.0005(18) 0.026(3) -0.013(2)
C29 0.090(3) 0.065(2) 0.103(3) -0.0068(19) 0.016(2) -0.037(2)
C30 0.0683(19) 0.067(2) 0.093(2) 0.0012(17) -0.0053(16) -0.0177(16)
C31 0.089(2) 0.072(2) 0.0705(19) -0.0152(16) -0.0055(17) 0.0302(18)
C32 0.153(4) 0.114(3) 0.093(3) -0.034(2) -0.039(3) 0.004(3)
C33 0.145(4) 0.140(3) 0.086(3) -0.024(2) 0.015(2) 0.070(3)
C34 0.122(3) 0.098(3) 0.076(2) 0.0099(19) 0.023(2) 0.010(2)

loop_
_atom_type_symbol
_atom_type_description
_atom_type_scat_dispersion_real
_atom_type_scat_dispersion_imag
_atom_type_scat_source
C C 0.0033 0.0016 'International Tables Vol C Tables 4.2.6.8 and 6.1.1.4'
H H 0.0000 0.0000 'International Tables Vol C Tables 4.2.6.8 and 6.1.1.4'
N N 0.0061 0.0033 'International Tables Vol C Tables 4.2.6.8 and 6.1.1.4'
O O 0.0106 0.0060 'International Tables Vol C Tables 4.2.6.8 and 6.1.1.4'
F F 0.0171 0.0103 'International Tables Vol C Tables 4.2.6.8 and 6.1.1.4'
S S 0.1246 0.1234 'International Tables Vol C Tables 4.2.6.8 and 6.1.1.4'

loop_
_geom_angle_atom_site_label_1
_geom_angle_atom_site_label_2
_geom_angle_atom_site_label_3
_geom_angle
O2 S1 O1 120.08(16)
O2 S1 C25 108.75(14)
O1 S1 C25 110.46(14)
O2 S1 C1 106.89(13)
O1 S1 C1 105.88(13)
C25 S1 C1 103.40(12)
O3 S2 N2 111.01(12)
O3 S2 C31 106.54(14)
N2 S2 C31 98.21(12)
C18 N1 C3 117.19(19)
C18 N1 C11 113.5(2)
C3 N1 C11 114.2(2)
C2 N2 S2 119.37(17)
C2 N2 H2A 117.9(17)
S2 N2 H2A 111.6(17)
F1 C1 F2 106.4(2)
F1 C1 C2 109.61(19)
F2 C1 C2 112.1(2)
F1 C1 S1 104.77(16)
F2 C1 S1 107.94(17)
C2 C1 S1 115.48(18)
N2 C2 C1 106.92(19)
N2 C2 C3 113.11(19)
C1 C2 C3 114.32(19)
N2 C2 H2 107.4
C1 C2 H2 107.4
C3 C2 H2 107.4
N1 C3 C4 115.40(19)
N1 C3 C2 109.73(19)
C4 C3 C2 110.33(19)
N1 C3 H3 107.0
C4 C3 H3 107.0
C2 C3 H3 107.0
C5 C4 C3 113.93(19)
C5 C4 H4A 108.8
C3 C4 H4A 108.8
C5 C4 H4B 108.8
C3 C4 H4B 108.8
H4A C4 H4B 107.7
C10 C5 C6 118.3(3)
C10 C5 C4 121.0(3)
C6 C5 C4 120.7(3)
C7 C6 C5 120.6(3)
C7 C6 H6 119.7
C5 C6 H6 119.7
C8 C7 C6 121.3(3)
C8 C7 H7 119.3
C6 C7 H7 119.3
C7 C8 C9 119.0(3)
C7 C8 H8 120.5
C9 C8 H8 120.5
C8 C9 C10 119.8(3)
C8 C9 H9 120.1
C10 C9 H9 120.1
C5 C10 C9 120.9(3)
C5 C10 H10 119.5
C9 C10 H10 119.5
N1 C11 C12 116.8(2)
N1 C11 H11A 108.1
C12 C11 H11A 108.1
N1 C11 H11B 108.1
C12 C11 H11B 108.1
H11A C11 H11B 107.3
C17 C12 C13 117.5(3)
C17 C12 C11 121.7(2)
C13 C12 C11 120.7(3)
C14 C13 C12 120.7(3)
C14 C13 H13 119.7
C12 C13 H13 119.7
C15 C14 C13 121.2(4)
C15 C14 H14 119.4
C13 C14 H14 119.4
C14 C15 C16 119.6(4)
C14 C15 H15 120.2
C16 C15 H15 120.2
C15 C16 C17 119.0(4)
C15 C16 H16 120.5
C17 C16 H16 120.5
C12 C17 C16 122.0(3)
C12 C17 H17 119.0
C16 C17 H17 119.0
N1 C18 C19 114.2(2)
N1 C18 H18A 108.7
C19 C18 H18A 108.7
N1 C18 H18B 108.7
C19 C18 H18B 108.7
H18A C18 H18B 107.6
C20 C19 C24 116.7(3)
C20 C19 C18 119.2(3)
C24 C19 C18 124.0(2)
C21 C20 C19 121.7(3)
C21 C20 H20 119.2
C19 C20 H20 119.2
C22 C21 C20 121.2(3)
C22 C21 H21 119.4
C20 C21 H21 119.4
C21 C22 C23 119.4(3)
C21 C22 H22 120.3
C23 C22 H22 120.3
C22 C23 C24 119.1(3)
C22 C23 H23 120.5
C24 C23 H23 120.5
C19 C24 C23 122.0(3)
C19 C24 H24 119.0
C23 C24 H24 119.0
C26 C25 C30 120.9(3)
C26 C25 S1 119.9(2)
C30 C25 S1 119.2(2)
C25 C26 C27 118.5(3)
C25 C26 H26 120.7
C27 C26 H26 120.7
C28 C27 C26 120.4(3)
C28 C27 H27 119.8
C26 C27 H27 119.8
C29 C28 C27 120.4(3)
C29 C28 H28 119.8
C27 C28 H28 119.8
C28 C29 C30 120.7(3)
C28 C29 H29 119.6
C30 C29 H29 119.6
C29 C30 C25 119.1(3)
C29 C30 H30 120.4
C25 C30 H30 120.4
C34 C31 C32 112.4(3)
C34 C31 C33 109.3(3)
C32 C31 C33 111.8(3)
C34 C31 S2 108.5(2)
C32 C31 S2 110.2(2)
C33 C31 S2 104.3(2)
C31 C32 H32A 109.5
C31 C32 H32B 109.5
H32A C32 H32B 109.5
C31 C32 H32C 109.5
H32A C32 H32C 109.5
H32B C32 H32C 109.5
C31 C33 H33A 109.5
C31 C33 H33B 109.5
H33A C33 H33B 109.5
C31 C33 H33C 109.5
H33A C33 H33C 109.5
H33B C33 H33C 109.5
C31 C34 H34A 109.5
C31 C34 H34B 109.5
H34A C34 H34B 109.5
C31 C34 H34C 109.5
H34A C34 H34C 109.5
H34B C34 H34C 109.5

loop_
_geom_bond_atom_site_label_1
_geom_bond_atom_site_label_2
_geom_bond_distance
S1 O2 1.419(2)
S1 O1 1.442(2)
S1 C25 1.760(3)
S1 C1 1.853(3)
S2 O3 1.4714(19)
S2 N2 1.657(2)
S2 C31 1.832(3)
F1 C1 1.348(3)
F2 C1 1.349(3)
N1 C18 1.462(3)
N1 C3 1.473(3)
N1 C11 1.473(3)
N2 C2 1.444(3)
N2 H2A 0.817(15)
C1 C2 1.523(3)
C2 C3 1.555(3)
C2 H2 0.9800
C3 C4 1.549(3)
C3 H3 0.9800
C4 C5 1.492(3)
C4 H4A 0.9700
C4 H4B 0.9700
C5 C10 1.373(4)
C5 C6 1.377(4)
C6 C7 1.370(4)
C6 H6 0.9300
C7 C8 1.355(5)
C7 H7 0.9300
C8 C9 1.382(5)
C8 H8 0.9300
C9 C10 1.384(4)
C9 H9 0.9300
C10 H10 0.9300
C11 C12 1.509(4)
C11 H11A 0.9700
C11 H11B 0.9700
C12 C17 1.366(4)
C12 C13 1.379(4)
C13 C14 1.373(5)
C13 H13 0.9300
C14 C15 1.354(5)
C14 H14 0.9300
C15 C16 1.368(5)
C15 H15 0.9300
C16 C17 1.392(4)
C16 H16 0.9300
C17 H17 0.9300
C18 C19 1.502(4)
C18 H18A 0.9700
C18 H18B 0.9700
C19 C20 1.374(4)
C19 C24 1.385(4)
C20 C21 1.363(4)
C20 H20 0.9300
C21 C22 1.358(5)
C21 H21 0.9300
C22 C23 1.371(4)
C22 H22 0.9300
C23 C24 1.389(4)
C23 H23 0.9300
C24 H24 0.9300
C25 C26 1.349(4)
C25 C30 1.374(3)
C26 C27 1.387(4)
C26 H26 0.9300
C27 C28 1.356(5)
C27 H27 0.9300
C28 C29 1.334(4)
C28 H28 0.9300
C29 C30 1.367(4)
C29 H29 0.9300
C30 H30 0.9300
C31 C34 1.525(4)
C31 C32 1.527(4)
C31 C33 1.539(4)
C32 H32A 0.9600
C32 H32B 0.9600
C32 H32C 0.9600
C33 H33A 0.9600
C33 H33B 0.9600
C33 H33C 0.9600
C34 H34A 0.9600
C34 H34B 0.9600
C34 H34C 0.9600

loop_
_geom_torsion_atom_site_label_1
_geom_torsion_atom_site_label_2
_geom_torsion_atom_site_label_3
_geom_torsion_atom_site_label_4
_geom_torsion
O3 S2 N2 C2 -91.1(2)
C31 S2 N2 C2 157.6(2)
O2 S1 C1 F1 -164.04(17)
O1 S1 C1 F1 66.84(19)
C25 S1 C1 F1 -49.35(19)
O2 S1 C1 F2 -51.0(2)
O1 S1 C1 F2 179.91(17)
C25 S1 C1 F2 63.72(19)
O2 S1 C1 C2 75.3(2)
O1 S1 C1 C2 -53.8(2)
C25 S1 C1 C2 -170.03(19)
S2 N2 C2 C1 -126.46(18)
S2 N2 C2 C3 106.8(2)
F1 C1 C2 N2 55.5(3)
F2 C1 C2 N2 -62.3(3)
S1 C1 C2 N2 173.53(17)
F1 C1 C2 C3 -178.5(2)
F2 C1 C2 C3 63.7(3)
S1 C1 C2 C3 -60.5(2)
C18 N1 C3 C4 24.3(3)
C11 N1 C3 C4 -112.0(2)
C18 N1 C3 C2 -101.1(2)
C11 N1 C3 C2 122.6(2)
N2 C2 C3 N1 42.4(2)
C1 C2 C3 N1 -80.2(2)
N2 C2 C3 C4 -85.8(2)
C1 C2 C3 C4 151.5(2)
N1 C3 C4 C5 176.8(2)
C2 C3 C4 C5 -58.2(3)
C3 C4 C5 C10 110.0(3)
C3 C4 C5 C6 -69.3(3)
C10 C5 C6 C7 -0.7(4)
C4 C5 C6 C7 178.6(3)
C5 C6 C7 C8 -0.7(5)
C6 C7 C8 C9 1.1(5)
C7 C8 C9 C10 0.0(5)
C6 C5 C10 C9 1.8(4)
C4 C5 C10 C9 -177.6(2)
C8 C9 C10 C5 -1.4(5)
C18 N1 C11 C12 -70.1(3)
C3 N1 C11 C12 67.8(3)
N1 C11 C12 C17 -93.6(3)
N1 C11 C12 C13 87.4(3)
C17 C12 C13 C14 1.2(5)
C11 C12 C13 C14 -179.8(3)
C12 C13 C14 C15 -0.1(7)
C13 C14 C15 C16 -0.3(7)
C14 C15 C16 C17 -0.4(6)
C13 C12 C17 C16 -1.9(4)
C11 C12 C17 C16 179.1(3)
C15 C16 C17 C12 1.5(5)
C3 N1 C18 C19 149.4(2)
C11 N1 C18 C19 -74.0(3)
N1 C18 C19 C20 167.5(3)
N1 C18 C19 C24 -17.0(4)
C24 C19 C20 C21 -2.2(5)
C18 C19 C20 C21 173.7(3)
C19 C20 C21 C22 2.2(6)
C20 C21 C22 C23 -0.5(6)
C21 C22 C23 C24 -1.1(5)
C20 C19 C24 C23 0.5(4)
C18 C19 C24 C23 -175.1(3)
C22 C23 C24 C19 1.1(5)
O2 S1 C25 C26 35.7(3)
O1 S1 C25 C26 169.5(3)
C1 S1 C25 C26 -77.6(3)
O2 S1 C25 C30 -141.6(2)
O1 S1 C25 C30 -7.9(3)
C1 S1 C25 C30 105.0(2)
C30 C25 C26 C27 -1.1(5)
S1 C25 C26 C27 -178.3(3)
C25 C26 C27 C28 1.0(6)
C26 C27 C28 C29 -0.3(6)
C27 C28 C29 C30 -0.4(6)
C28 C29 C30 C25 0.4(5)
C26 C25 C30 C29 0.4(5)
S1 C25 C30 C29 177.7(2)
O3 S2 C31 C34 -172.8(2)
N2 S2 C31 C34 -57.9(2)
O3 S2 C31 C32 -49.4(2)
N2 S2 C31 C32 65.5(2)
O3 S2 C31 C33 70.7(3)
N2 S2 C31 C33 -174.4(2)

loop_
_cod_related_entry_id
_cod_related_entry_database
_cod_related_entry_code
1 ChemSpider 21194085
